data_4515147
loop_
_publ_author_name
'Reeve, Philip A. P.'
'Grabowska, Urszula'
'Oden, Lourdes Salvador'
'Wiktelius, Daniel'
'W\%angsell, Fredrik'
'Jackson, Richard F. W.'

_publ_section_title
;
 Radical Functionalization of Unsaturated Amino Acids: Synthesis of
 Side-Chain-Fluorinated, Azido-Substituted, and Hydroxylated Amino Acids.
;
_journal_issue 6
_journal_name_full 'ACS omega'
_journal_page_first 10854
_journal_page_last 10865
_journal_paper_doi 10.1021/acsomega.9b01509
_journal_volume 4
_journal_year 2019
_chemical_absolute_configuration unk
_chemical_formula_moiety 'C14 H23 F N O4'
_chemical_formula_sum 'C14 H24 F N O4'
_chemical_formula_weight 289.34
_chemical_name_common 2a
_space_group_crystal_system monoclinic
_space_group_IT_number 4
_space_group_name_Hall 'P 2yb'
_space_group_name_H-M_alt 'P 1 21 1'
_symmetry_space_group_name_Hall 'P 2yb'
_symmetry_space_group_name_H-M 'P 1 21 1'
_atom_sites_solution_hydrogens geom
_audit_creation_method SHELXL-2014/6
_cell_angle_alpha 90
_cell_angle_beta 97.582(2)
_cell_angle_gamma 90
_cell_formula_units_Z 4
_cell_length_a 16.1257(6)
_cell_length_b 5.0821(2)
_cell_length_c 19.3075(6)
_cell_measurement_reflns_used 4759
_cell_measurement_temperature 100(2)
_cell_measurement_theta_max 64.39
_cell_measurement_theta_min 2.31
_cell_volume 1568.46(10)
_computing_cell_refinement 'Bruker SAINT'
_computing_data_collection 'Bruker APEX2'
_computing_data_reduction 'Bruker SAINT'
_computing_molecular_graphics 'Bruker SHELXTL'
_computing_publication_material 'Bruker SHELXTL'
_computing_structure_refinement 'SHELXL-2014/6 (Sheldrick, 2014)'
_computing_structure_solution 'SHELXS-97 (Sheldrick 2008)'
_diffrn_ambient_temperature 100(2)
_diffrn_measured_fraction_theta_full 0.972
_diffrn_measured_fraction_theta_max 0.997
_diffrn_measurement_device_type 'Bruker APEX-II CCD'
_diffrn_measurement_method '\f and \w scans'
_diffrn_radiation_type CuK\a
_diffrn_radiation_wavelength 1.54178
_diffrn_reflns_av_R_equivalents 0.1030
_diffrn_reflns_av_unetI/netI 0.0930
_diffrn_reflns_Laue_measured_fraction_full 0.972
_diffrn_reflns_Laue_measured_fraction_max 0.997
_diffrn_reflns_limit_h_max 19
_diffrn_reflns_limit_h_min -15
_diffrn_reflns_limit_k_max 6
_diffrn_reflns_limit_k_min -6
_diffrn_reflns_limit_l_max 22
_diffrn_reflns_limit_l_min -22
_diffrn_reflns_number 22527
_diffrn_reflns_point_group_measured_fraction_full 0.951
_diffrn_reflns_point_group_measured_fraction_max 0.977
_diffrn_reflns_theta_full 67.679
_diffrn_reflns_theta_max 66.651
_diffrn_reflns_theta_min 2.308
_exptl_absorpt_coefficient_mu 0.806
_exptl_absorpt_correction_T_max 0.86
_exptl_absorpt_correction_T_min 0.65
_exptl_absorpt_correction_type multi-scan
_exptl_absorpt_process_details sadabs
_exptl_crystal_colour colourless
_exptl_crystal_density_diffrn 1.225
_exptl_crystal_description BLOCK
_exptl_crystal_F_000 624
_exptl_crystal_size_max 0.320
_exptl_crystal_size_mid 0.120
_exptl_crystal_size_min 0.120
_refine_diff_density_max 0.352
_refine_diff_density_min -0.324
_refine_diff_density_rms 0.056
_refine_ls_abs_structure_details
; 
 Flack x determined using 1206 quotients [(I+)-(I-)]/[(I+)+(I-)] 
 (Parsons, Flack and Wagner, Acta Cryst. B69 (2013) 249-259). 
;
_refine_ls_abs_structure_Flack 0.00(15)
_refine_ls_extinction_method none
_refine_ls_goodness_of_fit_ref 1.019
_refine_ls_hydrogen_treatment constr
_refine_ls_matrix_type full
_refine_ls_number_parameters 379
_refine_ls_number_reflns 5386
_refine_ls_number_restraints 13
_refine_ls_restrained_S_all 1.023
_refine_ls_R_factor_all 0.1062
_refine_ls_R_factor_gt 0.0571
_refine_ls_shift/su_max 0.000
_refine_ls_shift/su_mean 0.000
_refine_ls_structure_factor_coef Fsqd
_refine_ls_weighting_details 'w=1/[\s^2^(Fo^2^)+(0.0523P)^2^+0.4552P] where P=(Fo^2^+2Fc^2^)/3'
_refine_ls_weighting_scheme calc
_refine_ls_wR_factor_gt 0.1104
_refine_ls_wR_factor_ref 0.1295
_reflns_Friedel_coverage 0.742
_reflns_Friedel_fraction_full 0.925
_reflns_Friedel_fraction_max 0.951
_reflns_number_gt 3664
_reflns_number_total 5386
_reflns_threshold_expression 'I > 2\s(I)'
_cod_data_source_file ao9b01509_si_002.cif
_cod_data_source_block 2a
_cod_database_code 4515147
_shelx_space_group_comment
; 
The symmetry employed for this shelxl refinement is uniquely defined 
by the following loop, which should always be used as a source of 
symmetry information in preference to the above space-group names. 
They are only intended as comments. 
;
_shelx_estimated_absorpt_t_min 0.782
_shelx_estimated_absorpt_t_max 0.909
_shelxl_version_number 2014/6

loop_
_space_group_symop_operation_xyz
'x, y, z'
'-x, y+1/2, -z'

loop_
_atom_site_label
_atom_site_type_symbol
_atom_site_fract_x
_atom_site_fract_y
_atom_site_fract_z
_atom_site_U_iso_or_equiv
_atom_site_adp_type
_atom_site_occupancy
_atom_site_site_symmetry_order
_atom_site_calc_flag
_atom_site_refinement_flags_posn
_atom_site_refinement_flags_adp
_atom_site_refinement_flags_occupancy
_atom_site_disorder_assembly
_atom_site_disorder_group
F1 F 0.32199(19) 0.1280(5) 0.19404(15) 0.0362(8) Uani 1 1 d . . . . .
F2 F 0.3942(2) 0.8163(6) 0.80215(19) 0.0635(12) Uani 1 1 d . . . . .
N1 N 0.2667(2) 0.4104(8) 0.34671(19) 0.0209(10) Uani 1 1 d . . . . .
H1 H 0.2503 0.5712 0.3551 0.025 Uiso 1 1 calc R U . . .
N2 N 0.1966(2) 0.5467(8) 0.76186(19) 0.0183(9) Uani 1 1 d . . . . .
H2 H 0.1759 0.3899 0.7686 0.022 Uiso 1 1 calc R U . . .
O1 O 0.4919(2) 0.3948(8) 0.37277(18) 0.0377(10) Uani 1 1 d . . . . .
O2 O 0.4035(2) 0.5986(9) 0.4344(2) 0.0483(12) Uani 1 1 d . . . . .
O3 O 0.1391(2) 0.3011(6) 0.36378(18) 0.0281(9) Uani 1 1 d . . . . .
O4 O 0.2314(2) -0.0236(7) 0.34541(18) 0.0314(9) Uani 1 1 d . . . . .
O5 O 0.2746(2) 0.5363(8) 0.59687(16) 0.0387(10) Uani 1 1 d . . . . .
O6 O 0.1651(2) 0.3236(8) 0.63060(17) 0.0329(10) Uani 1 1 d . . . . .
O7 O 0.1193(2) 0.6711(6) 0.84222(16) 0.0209(8) Uani 1 1 d . . . . .
O8 O 0.18760(19) 0.9824(6) 0.78643(16) 0.0244(8) Uani 1 1 d . . . . .
C1 C 0.3096(3) 0.4061(10) 0.1942(2) 0.0244(12) Uani 1 1 d . . . . .
C2 C 0.3369(3) 0.5065(11) 0.1270(2) 0.0287(13) Uani 1 1 d . . . . .
H2A H 0.3436 0.7001 0.1282 0.034 Uiso 1 1 calc R U . . .
H2B H 0.3904 0.4249 0.1186 0.034 Uiso 1 1 calc R U . . .
C3 C 0.2669(3) 0.4256(14) 0.0715(3) 0.0399(16) Uani 1 1 d . . . . .
H3A H 0.2715 0.2375 0.0592 0.048 Uiso 1 1 calc R U . . .
H3B H 0.2667 0.5335 0.0288 0.048 Uiso 1 1 calc R U . . .
C4 C 0.1891(4) 0.4762(19) 0.1062(3) 0.069(3) Uani 1 1 d . . . . .
H4A H 0.1454 0.3442 0.0908 0.083 Uiso 1 1 calc R U . . .
H4B H 0.1664 0.6537 0.0939 0.083 Uiso 1 1 calc R U . . .
C5 C 0.2162(3) 0.4552(14) 0.1854(3) 0.0382(15) Uani 1 1 d . . . . .
H5A H 0.2035 0.6203 0.2091 0.046 Uiso 1 1 calc R U . . .
H5B H 0.1868 0.3081 0.2054 0.046 Uiso 1 1 calc R U . . .
C6 C 0.3619(3) 0.5080(11) 0.2594(2) 0.0231(12) Uani 1 1 d . . . . .
H6A H 0.3494 0.6974 0.2642 0.028 Uiso 1 1 calc R U . . .
H6B H 0.4216 0.4932 0.2529 0.028 Uiso 1 1 calc R U . . .
C7 C 0.3495(3) 0.3694(11) 0.3281(2) 0.0225(12) Uani 1 1 d . . . . .
H7 H 0.3578 0.1762 0.3221 0.027 Uiso 1 1 calc R U . . .
C8 C 0.4155(3) 0.4665(11) 0.3853(3) 0.0270(12) Uani 1 1 d . . . . .
C9 C 0.5615(3) 0.4936(14) 0.4212(3) 0.0449(17) Uani 1 1 d . . . . .
H9A H 0.5592 0.6862 0.4225 0.067 Uiso 1 1 calc R U . . .
H9B H 0.6143 0.4379 0.4059 0.067 Uiso 1 1 calc R U . . .
H9C H 0.5579 0.4235 0.4680 0.067 Uiso 1 1 calc R U . . .
C10 C 0.2137(3) 0.2080(10) 0.3516(2) 0.0239(12) Uani 1 1 d . . . . .
C11 C 0.0688(3) 0.1191(10) 0.3717(3) 0.0300(14) Uani 1 1 d . . . . .
C12 C -0.0026(4) 0.3043(13) 0.3801(4) 0.059(2) Uani 1 1 d . . . . .
H12A H 0.0129 0.4176 0.4208 0.088 Uiso 1 1 calc R U . . .
H12B H -0.0525 0.2020 0.3869 0.088 Uiso 1 1 calc R U . . .
H12C H -0.0147 0.4132 0.3381 0.088 Uiso 1 1 calc R U . . .
C13 C 0.0907(4) -0.0464(13) 0.4373(3) 0.0449(16) Uani 1 1 d . . . . .
H13A H 0.1383 -0.1608 0.4315 0.067 Uiso 1 1 calc R U . . .
H13B H 0.0424 -0.1546 0.4449 0.067 Uiso 1 1 calc R U . . .
H13C H 0.1055 0.0695 0.4775 0.067 Uiso 1 1 calc R U . . .
C14 C 0.0474(3) -0.0470(11) 0.3068(2) 0.0335(14) Uani 1 1 d . . . . .
H14A H 0.0423 0.0664 0.2654 0.050 Uiso 1 1 calc R U . . .
H14B H -0.0057 -0.1384 0.3090 0.050 Uiso 1 1 calc R U . . .
H14C H 0.0918 -0.1766 0.3039 0.050 Uiso 1 1 calc R U . . .
C15 C 0.3866(3) 0.5390(10) 0.8107(2) 0.0221(12) Uani 1 1 d . . . . .
C16 C 0.3473(3) 0.4976(16) 0.8774(2) 0.052(2) Uani 1 1 d D . . . .
H16A H 0.2968 0.6076 0.8784 0.062 Uiso 0.441(15) 1 calc R U P A 1
H16B H 0.3331 0.3106 0.8842 0.062 Uiso 0.441(15) 1 calc R U P A 1
H16C H 0.3202 0.6624 0.8901 0.062 Uiso 0.559(15) 1 calc R U P A 2
H16D H 0.3039 0.3588 0.8699 0.062 Uiso 0.559(15) 1 calc R U P A 2
C17 C 0.4188(4) 0.588(4) 0.9303(7) 0.048(4) Uani 0.441(15) 1 d D U P A 1
H17A H 0.4234 0.7825 0.9302 0.057 Uiso 0.441(15) 1 calc R U P A 1
H17B H 0.4109 0.5291 0.9778 0.057 Uiso 0.441(15) 1 calc R U P A 1
C17' C 0.4141(3) 0.418(4) 0.9357(5) 0.048(4) Uani 0.559(15) 1 d D U P A 2
H17C H 0.4108 0.5258 0.9780 0.057 Uiso 0.559(15) 1 calc R U P A 2
H17D H 0.4082 0.2300 0.9479 0.057 Uiso 0.559(15) 1 calc R U P A 2
C18 C 0.4951(3) 0.4646(16) 0.9077(3) 0.0532(19) Uani 1 1 d D . . . .
H18A H 0.5064 0.2912 0.9303 0.064 Uiso 0.441(15) 1 calc R U P A 1
H18B H 0.5446 0.5789 0.9195 0.064 Uiso 0.441(15) 1 calc R U P A 1
H18C H 0.5377 0.3341 0.9267 0.064 Uiso 0.559(15) 1 calc R U P A 2
H18D H 0.5165 0.6435 0.9198 0.064 Uiso 0.559(15) 1 calc R U P A 2
C19 C 0.4742(3) 0.4341(12) 0.8287(2) 0.0312(14) Uani 1 1 d . . . . .
H19A H 0.5139 0.5358 0.8042 0.037 Uiso 1 1 calc R U . . .
H19B H 0.4769 0.2468 0.8150 0.037 Uiso 1 1 calc R U . . .
C20 C 0.3417(3) 0.4360(10) 0.7424(2) 0.0211(12) Uani 1 1 d . . . . .
H20A H 0.3304 0.2463 0.7481 0.025 Uiso 1 1 calc R U . . .
H20B H 0.3798 0.4520 0.7064 0.025 Uiso 1 1 calc R U . . .
C21 C 0.2587(3) 0.5727(10) 0.7150(2) 0.0201(11) Uani 1 1 d . . . . .
H21 H 0.2702 0.7644 0.7094 0.024 Uiso 1 1 calc R U . . .
C22 C 0.2253(3) 0.4625(10) 0.6437(2) 0.0227(12) Uani 1 1 d . . . . .
C23 C 0.2512(4) 0.4319(16) 0.5269(3) 0.053(2) Uani 1 1 d . . . . .
H23A H 0.2545 0.2393 0.5283 0.080 Uiso 1 1 calc R U . . .
H23B H 0.2895 0.5000 0.4958 0.080 Uiso 1 1 calc R U . . .
H23C H 0.1939 0.4858 0.5095 0.080 Uiso 1 1 calc R U . . .
C24 C 0.1693(3) 0.7533(10) 0.7955(2) 0.0196(12) Uani 1 1 d . . . . .
C25 C 0.0833(3) 0.8633(10) 0.8873(2) 0.0201(11) Uani 1 1 d . . . . .
C26 C 0.0380(3) 0.6856(10) 0.9328(3) 0.0311(14) Uani 1 1 d . . . . .
H26A H -0.0065 0.5905 0.9035 0.047 Uiso 1 1 calc R U . . .
H26B H 0.0136 0.7919 0.9673 0.047 Uiso 1 1 calc R U . . .
H26C H 0.0777 0.5591 0.9569 0.047 Uiso 1 1 calc R U . . .
C27 C 0.0230(3) 1.0415(10) 0.8431(3) 0.0247(12) Uani 1 1 d . . . . .
H27A H 0.0541 1.1607 0.8161 0.037 Uiso 1 1 calc R U . . .
H27B H -0.0089 1.1445 0.8734 0.037 Uiso 1 1 calc R U . . .
H27C H -0.0156 0.9349 0.8110 0.037 Uiso 1 1 calc R U . . .
C28 C 0.1525(3) 1.0121(11) 0.9323(3) 0.0277(13) Uani 1 1 d . . . . .
H28A H 0.1954 0.8876 0.9526 0.042 Uiso 1 1 calc R U . . .
H28B H 0.1290 1.1038 0.9699 0.042 Uiso 1 1 calc R U . . .
H28C H 0.1777 1.1406 0.9035 0.042 Uiso 1 1 calc R U . . .

loop_
_atom_site_aniso_label
_atom_site_aniso_U_11
_atom_site_aniso_U_22
_atom_site_aniso_U_33
_atom_site_aniso_U_23
_atom_site_aniso_U_13
_atom_site_aniso_U_12
F1 0.053(2) 0.0220(18) 0.0337(17) -0.0049(14) 0.0054(15) -0.0009(15)
F2 0.084(3) 0.0165(19) 0.076(3) 0.0040(17) -0.045(2) -0.0056(19)
N1 0.022(2) 0.014(2) 0.028(2) -0.0012(19) 0.0057(19) -0.0002(19)
N2 0.020(2) 0.012(2) 0.025(2) -0.0002(18) 0.0085(18) -0.0025(18)
O1 0.023(2) 0.052(3) 0.036(2) -0.006(2) -0.0005(17) 0.005(2)
O2 0.034(2) 0.075(3) 0.036(2) -0.025(2) 0.0032(19) -0.001(2)
O3 0.027(2) 0.0150(19) 0.044(2) -0.0006(17) 0.0144(17) -0.0042(16)
O4 0.034(2) 0.015(2) 0.046(2) -0.0014(18) 0.0074(17) 0.0037(18)
O5 0.031(2) 0.068(3) 0.0178(18) -0.003(2) 0.0055(16) -0.004(2)
O6 0.032(2) 0.038(2) 0.029(2) -0.0044(18) 0.0013(18) -0.009(2)
O7 0.0257(19) 0.0148(18) 0.0246(18) -0.0025(15) 0.0119(16) 0.0006(15)
O8 0.029(2) 0.0125(19) 0.033(2) 0.0018(16) 0.0105(16) 0.0006(16)
C1 0.029(3) 0.017(3) 0.027(3) -0.001(2) 0.004(2) 0.001(2)
C2 0.030(3) 0.032(3) 0.024(3) -0.001(3) 0.004(2) 0.004(3)
C3 0.030(3) 0.067(5) 0.023(3) -0.001(3) 0.003(2) -0.003(3)
C4 0.033(4) 0.147(8) 0.028(3) 0.013(5) 0.003(3) 0.008(5)
C5 0.027(3) 0.058(4) 0.029(3) -0.001(3) 0.004(2) -0.001(3)
C6 0.026(3) 0.022(3) 0.021(3) 0.000(2) 0.004(2) -0.001(2)
C7 0.023(3) 0.019(3) 0.026(3) 0.001(2) 0.006(2) -0.002(2)
C8 0.026(3) 0.036(3) 0.020(3) 0.005(3) 0.003(2) 0.004(3)
C9 0.026(3) 0.068(5) 0.038(3) 0.004(4) -0.005(3) -0.002(3)
C10 0.027(3) 0.023(4) 0.021(3) 0.002(2) 0.003(2) 0.002(3)
C11 0.034(3) 0.018(3) 0.041(3) -0.001(3) 0.016(3) -0.009(3)
C12 0.038(4) 0.027(4) 0.119(6) -0.014(4) 0.039(4) -0.008(3)
C13 0.063(4) 0.040(4) 0.033(3) -0.004(3) 0.013(3) -0.020(3)
C14 0.038(3) 0.028(3) 0.034(3) 0.005(3) 0.001(3) -0.006(3)
C15 0.022(3) 0.016(3) 0.027(3) 0.001(2) -0.001(2) 0.000(2)
C16 0.031(3) 0.103(6) 0.021(3) -0.006(4) -0.001(3) 0.020(4)
C17 0.045(5) 0.075(11) 0.022(4) 0.006(8) -0.004(4) 0.017(7)
C17' 0.044(5) 0.075(10) 0.022(4) 0.010(7) -0.004(4) 0.015(7)
C18 0.035(3) 0.095(6) 0.028(3) 0.002(4) -0.002(3) -0.001(4)
C19 0.017(3) 0.046(4) 0.030(3) -0.001(3) 0.002(2) 0.002(3)
C20 0.019(3) 0.021(3) 0.023(3) -0.002(2) 0.005(2) 0.002(2)
C21 0.021(3) 0.019(3) 0.021(3) 0.000(2) 0.005(2) -0.004(2)
C22 0.024(3) 0.022(3) 0.023(3) 0.002(2) 0.004(2) 0.007(3)
C23 0.043(4) 0.097(6) 0.020(3) -0.014(4) 0.005(3) -0.004(4)
C24 0.018(3) 0.020(3) 0.020(3) 0.004(2) 0.000(2) -0.001(2)
C25 0.023(3) 0.016(3) 0.023(3) -0.002(2) 0.007(2) 0.002(2)
C26 0.043(4) 0.020(3) 0.035(3) 0.000(3) 0.025(3) 0.001(3)
C27 0.020(3) 0.021(3) 0.034(3) -0.004(2) 0.007(2) -0.001(2)
C28 0.027(3) 0.026(3) 0.030(3) -0.007(3) 0.004(2) 0.006(3)

loop_
_atom_type_symbol
_atom_type_description
_atom_type_scat_dispersion_real
_atom_type_scat_dispersion_imag
_atom_type_scat_source
C C 0.0181 0.0091 'International Tables Vol C Tables 4.2.6.8 and 6.1.1.4'
H H 0.0000 0.0000 'International Tables Vol C Tables 4.2.6.8 and 6.1.1.4'
N N 0.0311 0.0180 'International Tables Vol C Tables 4.2.6.8 and 6.1.1.4'
O O 0.0492 0.0322 'International Tables Vol C Tables 4.2.6.8 and 6.1.1.4'
F F 0.0727 0.0534 'International Tables Vol C Tables 4.2.6.8 and 6.1.1.4'

loop_
_geom_angle_atom_site_label_1
_geom_angle_atom_site_label_2
_geom_angle_atom_site_label_3
_geom_angle
C10 N1 C7 121.5(4)
C10 N1 H1 119.2
C7 N1 H1 119.2
C24 N2 C21 122.1(4)
C24 N2 H2 118.9
C21 N2 H2 118.9
C8 O1 C9 116.2(4)
C10 O3 C11 120.8(4)
C22 O5 C23 115.0(4)
C24 O7 C25 120.2(4)
F1 C1 C6 106.2(4)
F1 C1 C2 106.0(4)
C6 C1 C2 113.9(4)
F1 C1 C5 107.5(4)
C6 C1 C5 118.3(4)
C2 C1 C5 104.2(4)
C3 C2 C1 104.0(4)
C3 C2 H2A 111.0
C1 C2 H2A 111.0
C3 C2 H2B 111.0
C1 C2 H2B 111.0
H2A C2 H2B 109.0
C2 C3 C4 103.0(4)
C2 C3 H3A 111.2
C4 C3 H3A 111.2
C2 C3 H3B 111.2
C4 C3 H3B 111.2
H3A C3 H3B 109.1
C3 C4 C5 106.5(4)
C3 C4 H4A 110.4
C5 C4 H4A 110.4
C3 C4 H4B 110.4
C5 C4 H4B 110.4
H4A C4 H4B 108.6
C1 C5 C4 105.8(4)
C1 C5 H5A 110.6
C4 C5 H5A 110.6
C1 C5 H5B 110.6
C4 C5 H5B 110.6
H5A C5 H5B 108.7
C1 C6 C7 116.1(4)
C1 C6 H6A 108.3
C7 C6 H6A 108.3
C1 C6 H6B 108.3
C7 C6 H6B 108.3
H6A C6 H6B 107.4
N1 C7 C8 110.9(4)
N1 C7 C6 112.2(4)
C8 C7 C6 108.8(4)
N1 C7 H7 108.3
C8 C7 H7 108.3
C6 C7 H7 108.3
O2 C8 O1 123.0(5)
O2 C8 C7 126.1(5)
O1 C8 C7 110.8(4)
O1 C9 H9A 109.5
O1 C9 H9B 109.5
H9A C9 H9B 109.5
O1 C9 H9C 109.5
H9A C9 H9C 109.5
H9B C9 H9C 109.5
O4 C10 O3 125.7(5)
O4 C10 N1 124.8(5)
O3 C10 N1 109.5(4)
O3 C11 C12 103.1(4)
O3 C11 C14 110.8(4)
C12 C11 C14 110.0(5)
O3 C11 C13 109.4(4)
C12 C11 C13 110.6(5)
C14 C11 C13 112.5(5)
C11 C12 H12A 109.5
C11 C12 H12B 109.5
H12A C12 H12B 109.5
C11 C12 H12C 109.5
H12A C12 H12C 109.5
H12B C12 H12C 109.5
C11 C13 H13A 109.5
C11 C13 H13B 109.5
H13A C13 H13B 109.5
C11 C13 H13C 109.5
H13A C13 H13C 109.5
H13B C13 H13C 109.5
C11 C14 H14A 109.5
C11 C14 H14B 109.5
H14A C14 H14B 109.5
C11 C14 H14C 109.5
H14A C14 H14C 109.5
H14B C14 H14C 109.5
F2 C15 C19 106.5(4)
F2 C15 C20 106.2(4)
C19 C15 C20 113.8(4)
F2 C15 C16 106.7(5)
C19 C15 C16 103.8(4)
C20 C15 C16 119.0(4)
C17 C16 C15 99.4(8)
C17' C16 C15 109.4(4)
C17 C16 H16A 111.9
C15 C16 H16A 111.9
C17 C16 H16B 111.9
C15 C16 H16B 111.9
H16A C16 H16B 109.6
C17' C16 H16C 109.8
C15 C16 H16C 109.8
C17' C16 H16D 109.8
C15 C16 H16D 109.8
H16C C16 H16D 108.2
C18 C17 C16 105.0(5)
C18 C17 H17A 110.7
C16 C17 H17A 110.7
C18 C17 H17B 110.7
C16 C17 H17B 110.7
H17A C17 H17B 108.8
C18 C17' C16 105.0(5)
C18 C17' H17C 110.8
C16 C17' H17C 110.8
C18 C17' H17D 110.8
C16 C17' H17D 110.8
H17C C17' H17D 108.8
C17 C18 C19 104.6(6)
C17' C18 C19 105.0(5)
C17 C18 H18A 110.8
C19 C18 H18A 110.8
C17 C18 H18B 110.8
C19 C18 H18B 110.8
H18A C18 H18B 108.9
C17' C18 H18C 110.8
C19 C18 H18C 110.8
C17' C18 H18D 110.8
C19 C18 H18D 110.8
H18C C18 H18D 108.8
C15 C19 C18 105.6(4)
C15 C19 H19A 110.6
C18 C19 H19A 110.6
C15 C19 H19B 110.6
C18 C19 H19B 110.6
H19A C19 H19B 108.7
C15 C20 C21 116.0(4)
C15 C20 H20A 108.3
C21 C20 H20A 108.3
C15 C20 H20B 108.3
C21 C20 H20B 108.3
H20A C20 H20B 107.4
N2 C21 C22 110.0(4)
N2 C21 C20 112.8(4)
C22 C21 C20 109.5(4)
N2 C21 H21 108.1
C22 C21 H21 108.1
C20 C21 H21 108.1
O6 C22 O5 124.0(5)
O6 C22 C21 126.1(5)
O5 C22 C21 109.8(4)
O5 C23 H23A 109.5
O5 C23 H23B 109.5
H23A C23 H23B 109.5
O5 C23 H23C 109.5
H23A C23 H23C 109.5
H23B C23 H23C 109.5
O8 C24 N2 125.3(5)
O8 C24 O7 124.6(4)
N2 C24 O7 110.1(4)
O7 C25 C27 109.8(4)
O7 C25 C26 101.8(4)
C27 C25 C26 111.2(4)
O7 C25 C28 110.5(4)
C27 C25 C28 113.3(4)
C26 C25 C28 109.8(4)
C25 C26 H26A 109.5
C25 C26 H26B 109.5
H26A C26 H26B 109.5
C25 C26 H26C 109.5
H26A C26 H26C 109.5
H26B C26 H26C 109.5
C25 C27 H27A 109.5
C25 C27 H27B 109.5
H27A C27 H27B 109.5
C25 C27 H27C 109.5
H27A C27 H27C 109.5
H27B C27 H27C 109.5
C25 C28 H28A 109.5
C25 C28 H28B 109.5
H28A C28 H28B 109.5
C25 C28 H28C 109.5
H28A C28 H28C 109.5
H28B C28 H28C 109.5

loop_
_geom_bond_atom_site_label_1
_geom_bond_atom_site_label_2
_geom_bond_distance
F1 C1 1.427(6)
F2 C15 1.426(6)
N1 C10 1.348(6)
N1 C7 1.443(6)
N1 H1 0.8800
N2 C24 1.339(6)
N2 C21 1.442(6)
N2 H2 0.8800
O1 C8 1.337(6)
O1 C9 1.452(6)
O2 C8 1.198(6)
O3 C10 1.342(6)
O3 C11 1.487(6)
O4 C10 1.221(6)
O5 C22 1.335(6)
O5 C23 1.454(6)
O6 C22 1.201(6)
O7 C24 1.353(6)
O7 C25 1.477(5)
O8 C24 1.220(6)
C1 C6 1.511(7)
C1 C2 1.514(7)
C1 C5 1.514(7)
C2 C3 1.507(7)
C2 H2A 0.9900
C2 H2B 0.9900
C3 C4 1.521(7)
C3 H3A 0.9900
C3 H3B 0.9900
C4 C5 1.538(7)
C4 H4A 0.9900
C4 H4B 0.9900
C5 H5A 0.9900
C5 H5B 0.9900
C6 C7 1.539(6)
C6 H6A 0.9900
C6 H6B 0.9900
C7 C8 1.512(7)
C7 H7 1.0000
C9 H9A 0.9800
C9 H9B 0.9800
C9 H9C 0.9800
C11 C12 1.513(8)
C11 C14 1.513(7)
C11 C13 1.522(8)
C12 H12A 0.9800
C12 H12B 0.9800
C12 H12C 0.9800
C13 H13A 0.9800
C13 H13B 0.9800
C13 H13C 0.9800
C14 H14A 0.9800
C14 H14B 0.9800
C14 H14C 0.9800
C15 C19 1.508(6)
C15 C20 1.512(6)
C15 C16 1.523(7)
C16 C17 1.507(6)
C16 C17' 1.508(6)
C16 H16A 0.9900
C16 H16B 0.9900
C16 H16C 0.9900
C16 H16D 0.9900
C17 C18 1.496(6)
C17 H17A 0.9900
C17 H17B 0.9900
C17' C18 1.498(6)
C17' H17C 0.9900
C17' H17D 0.9900
C18 C19 1.526(7)
C18 H18A 0.9900
C18 H18B 0.9900
C18 H18C 0.9900
C18 H18D 0.9900
C19 H19A 0.9900
C19 H19B 0.9900
C20 C21 1.539(6)
C20 H20A 0.9900
C20 H20B 0.9900
C21 C22 1.516(6)
C21 H21 1.0000
C23 H23A 0.9800
C23 H23B 0.9800
C23 H23C 0.9800
C25 C27 1.509(7)
C25 C26 1.513(7)
C25 C28 1.522(7)
C26 H26A 0.9800
C26 H26B 0.9800
C26 H26C 0.9800
C27 H27A 0.9800
C27 H27B 0.9800
C27 H27C 0.9800
C28 H28A 0.9800
C28 H28B 0.9800
C28 H28C 0.9800

loop_
_geom_hbond_atom_site_label_D
_geom_hbond_atom_site_label_H
_geom_hbond_atom_site_label_A
_geom_hbond_distance_DH
_geom_hbond_distance_HA
_geom_hbond_distance_DA
_geom_hbond_angle_DHA
_geom_hbond_site_symmetry_A
C2 H2A F1 0.99 2.57 3.434(6) 146.4 1_565
C6 H6A F1 0.99 2.58 3.423(6) 142.9 1_565
C9 H9C O2 0.98 2.52 3.421(7) 152.7 2_646
N1 H1 O4 0.88 2.09 2.931(5) 160.7 1_565
N2 H2 O8 0.88 2.10 2.913(5) 152.6 1_545
C12 H12B O6 0.98 2.64 3.567(7) 158.9 2_546
C13 H13A O4 0.98 2.48 3.061(7) 117.4 .
C14 H14C O4 0.98 2.42 2.965(6) 114.9 .
C19 H19B F2 0.99 2.56 3.407(7) 143.9 1_545
C20 H20A F2 0.99 2.58 3.422(6) 143.3 1_545
C23 H23B O2 0.98 2.37 3.332(7) 167.2 .
C27 H27A O8 0.98 2.47 3.017(6) 114.9 .
C28 H28C O8 0.98 2.42 2.949(6) 113.1 .
